data_1571812
loop_
_publ_author_name
'Luo, Zheng'
'Zhang, Xiaoyu'
'Li, Zaiyang'
'Luo, Meiming'
'Zeng, Xiaoming'

_publ_section_title
;
 Mild ketyl radical generation and coupling with alkynes enabled by Cr
 catalysis: stereoselective access to <i>E</i>-exocyclic allyl alcohols.
;
_journal_issue 29
_journal_name_full 'Chemical science'
_journal_page_first 11428
_journal_page_last 11434
_journal_paper_doi 10.1039/d4sc02967d
_journal_volume 15
_journal_year 2024
_chemical_formula_moiety 'C12 H9 F5 O'
_chemical_formula_sum 'C12 H9 F5 O'
_chemical_formula_weight 264.19
_space_group_crystal_system orthorhombic
_space_group_IT_number 19
_space_group_name_Hall 'P 2ac 2ab'
_space_group_name_H-M_alt 'P 21 21 21'
_atom_sites_solution_hydrogens geom
_atom_sites_solution_primary dual
_audit_block_doi 10.5517/ccdc.csd.cc2hpmhb
_audit_creation_date 2023-08-30
_audit_creation_method
;
Olex2 1.3
(compiled 2020.11.12 svn.r5f609507 for OlexSys, GUI svn.r6408)
;
_audit_update_record
;
2023-12-15 deposited with the CCDC.	2024-06-09 downloaded from the CCDC.
;
_cell_angle_alpha 90
_cell_angle_beta 90
_cell_angle_gamma 90
_cell_formula_units_Z 4
_cell_length_a 4.915(3)
_cell_length_b 11.218(7)
_cell_length_c 20.402(14)
_cell_measurement_reflns_used 2190
_cell_measurement_temperature 285(2)
_cell_measurement_theta_max 22.627
_cell_measurement_theta_min 2.699
_cell_volume 1124.9(12)
_computing_cell_refinement 'SAINT V8.40B (?, 2016)'
_computing_data_reduction 'SAINT V8.40B (?, 2016)'
_computing_molecular_graphics 'Olex2 1.3 (Dolomanov et al., 2009)'
_computing_publication_material 'Olex2 1.3 (Dolomanov et al., 2009)'
_computing_structure_refinement 'SHELXL 2014/7 (Sheldrick, 2015)'
_computing_structure_solution 'SHELXT 2018/2 (Sheldrick, 2018)'
_diffrn_ambient_temperature 285.0
_diffrn_measured_fraction_theta_full 0.998
_diffrn_measured_fraction_theta_max 0.988
_diffrn_measurement_device_type 'Bruker APEX-II CCD'
_diffrn_measurement_method '\f and \w scans'
_diffrn_radiation_type MoK\a
_diffrn_radiation_wavelength 0.71073
_diffrn_reflns_av_R_equivalents 0.0865
_diffrn_reflns_av_unetI/netI 0.0815
_diffrn_reflns_Laue_measured_fraction_full 0.998
_diffrn_reflns_Laue_measured_fraction_max 0.988
_diffrn_reflns_limit_h_max 6
_diffrn_reflns_limit_h_min -6
_diffrn_reflns_limit_k_max 13
_diffrn_reflns_limit_k_min -14
_diffrn_reflns_limit_l_max 23
_diffrn_reflns_limit_l_min -26
_diffrn_reflns_number 9067
_diffrn_reflns_point_group_measured_fraction_full 0.998
_diffrn_reflns_point_group_measured_fraction_max 0.981
_diffrn_reflns_theta_full 25.242
_diffrn_reflns_theta_max 27.806
_diffrn_reflns_theta_min 2.072
_diffrn_source_current 1.4
_diffrn_source_power 0.07
_diffrn_source_voltage 50.0
_diffrn_standards_number 0
_exptl_absorpt_coefficient_mu 0.154
_exptl_absorpt_correction_T_max 0.7455
_exptl_absorpt_correction_T_min 0.4588
_exptl_absorpt_correction_type multi-scan
_exptl_absorpt_process_details
;
SADABS-2016/2 (Bruker,2016/2) was used for absorption correction.
wR2(int) was 0.1635 before and 0.0754 after correction.
The Ratio of minimum to maximum transmission is 0.6154.
The \l/2 correction factor is Not present.
;
_exptl_crystal_colour 'clear light colourless'
_exptl_crystal_colour_lustre clear
_exptl_crystal_colour_modifier light
_exptl_crystal_colour_primary colourless
_exptl_crystal_density_diffrn 1.560
_exptl_crystal_description needle
_exptl_crystal_F_000 536
_exptl_crystal_size_max 0.48
_exptl_crystal_size_mid 0.12
_exptl_crystal_size_min 0.02
_refine_diff_density_max 0.190
_refine_diff_density_min -0.206
_refine_diff_density_rms 0.045
_refine_ls_abs_structure_details
;
 Flack x determined using 415 quotients [(I+)-(I-)]/[(I+)+(I-)]
 (Parsons, Flack and Wagner, Acta Cryst. B69 (2013) 249-259).
;
_refine_ls_abs_structure_Flack 0.8(9)
_refine_ls_extinction_method none
_refine_ls_goodness_of_fit_ref 1.026
_refine_ls_hydrogen_treatment constr
_refine_ls_matrix_type full
_refine_ls_number_parameters 164
_refine_ls_number_reflns 2622
_refine_ls_number_restraints 0
_refine_ls_restrained_S_all 1.026
_refine_ls_R_factor_all 0.1124
_refine_ls_R_factor_gt 0.0546
_refine_ls_shift/su_max 0.000
_refine_ls_shift/su_mean 0.000
_refine_ls_structure_factor_coef Fsqd
_refine_ls_weighting_details 'w=1/[\s^2^(Fo^2^)+(0.0583P)^2^+0.1395P] where P=(Fo^2^+2Fc^2^)/3'
_refine_ls_weighting_scheme calc
_refine_ls_wR_factor_gt 0.1253
_refine_ls_wR_factor_ref 0.1573
_reflns_Friedel_coverage 0.673
_reflns_Friedel_fraction_full 0.996
_reflns_Friedel_fraction_max 0.970
_reflns_number_gt 1498
_reflns_number_total 2622
_reflns_threshold_expression 'I > 2\s(I)'
_cod_data_source_file d4sc02967d2.cif
_cod_data_source_block mo_zxm_lz_5f_0m_a
_cod_depositor_comments 'Adding full bibliography for 1571812.cif.'
_cod_original_cell_volume 1124.8(12)
_cod_database_code 1571812
_shelx_shelxl_version_number 2014/7
_shelx_space_group_comment
;
The symmetry employed for this shelxl refinement is uniquely defined
by the following loop, which should always be used as a source of
symmetry information in preference to the above space-group names.
They are only intended as comments.
;
_shelx_estimated_absorpt_t_max 0.997
_shelx_estimated_absorpt_t_min 0.930
_olex2_refinement_description
;
1. Fixed Uiso
 At 1.2 times of:
  All C(H) groups, All C(H,H) groups
 At 1.5 times of:
  All O(H) groups
2.a Ternary CH refined with riding coordinates:
 C11(H11)
2.b Secondary CH2 refined with riding coordinates:
 C7(H7A,H7B), C8(H8A,H8B), C12(H12A,H12B)
2.c Aromatic/amide H refined with riding coordinates:
 C5(H5)
2.d Idealised tetrahedral OH refined as rotating group:
 O1(H1)
;
_olex2_submission_special_instructions 'No special instructions were received'

loop_
_space_group_symop_operation_xyz
'x, y, z'
'x+1/2, -y+1/2, -z'
'-x, y+1/2, -z+1/2'
'-x+1/2, -y, z+1/2'

loop_
_atom_site_label
_atom_site_type_symbol
_atom_site_fract_x
_atom_site_fract_y
_atom_site_fract_z
_atom_site_U_iso_or_equiv
_atom_site_adp_type
_atom_site_occupancy
_atom_site_site_symmetry_order
_atom_site_calc_flag
_atom_site_refinement_flags_posn
_atom_site_refinement_flags_adp
_atom_site_refinement_flags_occupancy
_atom_site_disorder_assembly
_atom_site_disorder_group
F1 F 1.0796(8) 0.3167(3) 0.86465(16) 0.0998(11) Uani 1 1 d . . . . .
F2 F 0.8550(5) 0.1713(2) 0.65743(14) 0.0691(8) Uani 1 1 d . . . . .
F3 F 1.1621(6) 0.1610(3) 0.76580(18) 0.0886(10) Uani 1 1 d . . . . .
F4 F 0.3658(6) 0.4926(2) 0.74794(15) 0.0750(8) Uani 1 1 d . . . . .
F5 F 0.6778(8) 0.4837(3) 0.85475(16) 0.0936(11) Uani 1 1 d . . . . .
O1 O 0.2044(7) 0.2923(3) 0.5140(2) 0.0821(12) Uani 1 1 d . . . . .
H1 H 0.3563 0.2841 0.4980 0.123 Uiso 1 1 calc R U . . .
C1 C 0.9255(11) 0.3221(5) 0.8108(3) 0.0690(13) Uani 1 1 d . . . . .
C2 C 0.7235(11) 0.4072(4) 0.8055(3) 0.0643(13) Uani 1 1 d . . . . .
C3 C 0.5693(9) 0.4111(4) 0.7495(2) 0.0572(11) Uani 1 1 d . . . . .
C4 C 0.6042(9) 0.3351(3) 0.6972(2) 0.0512(10) Uani 1 1 d . . . . .
C5 C 0.4328(9) 0.3321(4) 0.6385(2) 0.0552(11) Uani 1 1 d . . . . .
H5 H 0.3741 0.2572 0.6251 0.066 Uiso 1 1 calc R U . . .
C6 C 0.3508(9) 0.4231(4) 0.6020(2) 0.0537(11) Uani 1 1 d . . . . .
C7 C 0.4294(13) 0.5522(4) 0.6070(3) 0.0744(15) Uani 1 1 d . . . . .
H7A H 0.6227 0.5602 0.6155 0.089 Uiso 1 1 calc R U . . .
H7B H 0.3295 0.5911 0.6420 0.089 Uiso 1 1 calc R U . . .
C8 C 0.3568(19) 0.6055(5) 0.5415(3) 0.118(3) Uani 1 1 d . . . . .
H8A H 0.2049 0.6600 0.5462 0.142 Uiso 1 1 calc R U . . .
H8B H 0.5106 0.6491 0.5239 0.142 Uiso 1 1 calc R U . . .
C9 C 0.8101(9) 0.2504(4) 0.7056(2) 0.0542(11) Uani 1 1 d . . . . .
C10 C 0.9665(10) 0.2437(4) 0.7602(3) 0.0618(12) Uani 1 1 d . . . . .
C11 C 0.1822(10) 0.4074(4) 0.5418(3) 0.0674(13) Uani 1 1 d . . . . .
H11 H -0.0088 0.4225 0.5528 0.081 Uiso 1 1 calc R U . . .
C12 C 0.282(2) 0.5056(6) 0.4971(3) 0.110(2) Uani 1 1 d . . . . .
H12A H 0.4389 0.4792 0.4721 0.132 Uiso 1 1 calc R U . . .
H12B H 0.1402 0.5298 0.4668 0.132 Uiso 1 1 calc R U . . .

loop_
_atom_site_aniso_label
_atom_site_aniso_U_11
_atom_site_aniso_U_22
_atom_site_aniso_U_33
_atom_site_aniso_U_23
_atom_site_aniso_U_13
_atom_site_aniso_U_12
F1 0.118(3) 0.106(2) 0.076(2) 0.0098(19) -0.030(2) -0.017(2)
F2 0.0760(17) 0.0548(13) 0.0764(19) -0.0085(14) 0.0081(15) 0.0069(13)
F3 0.0874(19) 0.0746(18) 0.104(2) 0.0168(17) -0.0130(19) 0.0146(18)
F4 0.0768(17) 0.0671(16) 0.081(2) -0.0178(15) 0.0124(18) 0.0105(15)
F5 0.122(3) 0.094(2) 0.064(2) -0.0275(17) 0.0080(19) -0.012(2)
O1 0.0529(17) 0.097(3) 0.096(3) -0.043(2) -0.0047(19) 0.0053(18)
C1 0.078(3) 0.073(3) 0.056(3) 0.011(3) -0.004(3) -0.019(3)
C2 0.079(3) 0.060(3) 0.053(3) -0.007(3) 0.008(3) -0.016(3)
C3 0.062(3) 0.049(2) 0.060(3) -0.001(2) 0.010(3) -0.003(2)
C4 0.054(2) 0.044(2) 0.056(3) 0.002(2) 0.004(2) -0.0074(19)
C5 0.054(2) 0.050(2) 0.062(3) -0.011(2) 0.010(2) -0.009(2)
C6 0.051(2) 0.053(2) 0.058(3) -0.010(2) 0.002(2) 0.001(2)
C7 0.092(3) 0.053(2) 0.078(4) -0.003(3) -0.002(3) -0.003(3)
C8 0.178(8) 0.077(4) 0.101(5) 0.019(4) -0.040(6) -0.011(5)
C9 0.058(2) 0.048(2) 0.057(3) -0.001(2) 0.010(2) -0.006(2)
C10 0.064(3) 0.056(2) 0.066(3) 0.008(2) 0.002(3) -0.006(2)
C11 0.057(3) 0.073(3) 0.072(3) -0.021(3) -0.009(3) 0.007(2)
C12 0.149(7) 0.102(5) 0.079(5) 0.014(4) -0.035(4) -0.015(5)

loop_
_atom_type_symbol
_atom_type_description
_atom_type_scat_dispersion_real
_atom_type_scat_dispersion_imag
_atom_type_scat_source
C C 0.0033 0.0016 'International Tables Vol C Tables 4.2.6.8 and 6.1.1.4'
H H 0.0000 0.0000 'International Tables Vol C Tables 4.2.6.8 and 6.1.1.4'
F F 0.0171 0.0103 'International Tables Vol C Tables 4.2.6.8 and 6.1.1.4'
O O 0.0106 0.0060 'International Tables Vol C Tables 4.2.6.8 and 6.1.1.4'

loop_
_geom_angle_atom_site_label_1
_geom_angle_atom_site_label_2
_geom_angle_atom_site_label_3
_geom_angle
_geom_angle_site_symmetry_1
_geom_angle_site_symmetry_3
_geom_angle_publ_flag
C11 O1 H1 109.5 . . ?
F1 C1 C2 120.2(5) . . ?
F1 C1 C10 120.5(5) . . ?
C10 C1 C2 119.3(5) . . ?
F5 C2 C1 120.3(5) . . ?
F5 C2 C3 120.8(5) . . ?
C3 C2 C1 119.0(5) . . ?
F4 C3 C2 116.7(4) . . ?
F4 C3 C4 119.5(4) . . ?
C2 C3 C4 123.8(4) . . ?
C3 C4 C5 125.2(4) . . ?
C3 C4 C9 114.5(4) . . ?
C9 C4 C5 120.1(4) . . ?
C4 C5 H5 116.0 . . ?
C6 C5 C4 128.0(4) . . ?
C6 C5 H5 116.0 . . ?
C5 C6 C7 128.7(4) . . ?
C5 C6 C11 122.7(4) . . ?
C11 C6 C7 108.2(4) . . ?
C6 C7 H7A 110.7 . . ?
C6 C7 H7B 110.7 . . ?
C6 C7 C8 105.1(5) . . ?
H7A C7 H7B 108.8 . . ?
C8 C7 H7A 110.7 . . ?
C8 C7 H7B 110.7 . . ?
C7 C8 H8A 110.2 . . ?
C7 C8 H8B 110.2 . . ?
H8A C8 H8B 108.5 . . ?
C12 C8 C7 107.5(5) . . ?
C12 C8 H8A 110.2 . . ?
C12 C8 H8B 110.2 . . ?
F2 C9 C4 118.5(4) . . ?
F2 C9 C10 118.2(4) . . ?
C10 C9 C4 123.3(4) . . ?
F3 C10 C1 119.0(5) . . ?
F3 C10 C9 121.0(5) . . ?
C9 C10 C1 120.0(5) . . ?
O1 C11 C6 113.2(4) . . ?
O1 C11 H11 108.9 . . ?
O1 C11 C12 113.4(5) . . ?
C6 C11 H11 108.9 . . ?
C6 C11 C12 103.4(4) . . ?
C12 C11 H11 108.9 . . ?
C8 C12 C11 105.1(5) . . ?
C8 C12 H12A 110.7 . . ?
C8 C12 H12B 110.7 . . ?
C11 C12 H12A 110.7 . . ?
C11 C12 H12B 110.7 . . ?
H12A C12 H12B 108.8 . . ?

loop_
_geom_bond_atom_site_label_1
_geom_bond_atom_site_label_2
_geom_bond_distance
_geom_bond_site_symmetry_2
_geom_bond_publ_flag
F1 C1 1.336(6) . ?
F2 C9 1.342(5) . ?
F3 C10 1.341(5) . ?
F4 C3 1.355(5) . ?
F5 C2 1.340(5) . ?
O1 H1 0.8200 . ?
O1 C11 1.414(5) . ?
C1 C2 1.382(7) . ?
C1 C10 1.371(7) . ?
C2 C3 1.372(7) . ?
C3 C4 1.377(6) . ?
C4 C5 1.465(6) . ?
C4 C9 1.399(6) . ?
C5 H5 0.9300 . ?
C5 C6 1.325(6) . ?
C6 C7 1.502(6) . ?
C6 C11 1.492(7) . ?
C7 H7A 0.9700 . ?
C7 H7B 0.9700 . ?
C7 C8 1.507(8) . ?
C8 H8A 0.9700 . ?
C8 H8B 0.9700 . ?
C8 C12 1.488(8) . ?
C9 C10 1.355(7) . ?
C11 H11 0.9800 . ?
C11 C12 1.512(8) . ?
C12 H12A 0.9700 . ?
C12 H12B 0.9700 . ?

loop_
_geom_torsion_atom_site_label_1
_geom_torsion_atom_site_label_2
_geom_torsion_atom_site_label_3
_geom_torsion_atom_site_label_4
_geom_torsion
_geom_torsion_site_symmetry_1
_geom_torsion_site_symmetry_2
_geom_torsion_site_symmetry_3
_geom_torsion_site_symmetry_4
_geom_torsion_publ_flag
F1 C1 C2 F5 -1.1(7) . . . . ?
F1 C1 C2 C3 179.6(5) . . . . ?
F1 C1 C10 F3 0.5(7) . . . . ?
F1 C1 C10 C9 -179.6(4) . . . . ?
F2 C9 C10 F3 0.4(6) . . . . ?
F2 C9 C10 C1 -179.4(4) . . . . ?
F4 C3 C4 C5 -1.4(6) . . . . ?
F4 C3 C4 C9 -176.5(4) . . . . ?
F5 C2 C3 F4 -2.2(6) . . . . ?
F5 C2 C3 C4 -179.7(4) . . . . ?
O1 C11 C12 C8 -156.0(6) . . . . ?
C1 C2 C3 F4 177.1(4) . . . . ?
C1 C2 C3 C4 -0.4(7) . . . . ?
C2 C1 C10 F3 -179.7(4) . . . . ?
C2 C1 C10 C9 0.2(7) . . . . ?
C2 C3 C4 C5 176.0(4) . . . . ?
C2 C3 C4 C9 0.9(6) . . . . ?
C3 C4 C5 C6 47.5(7) . . . . ?
C3 C4 C9 F2 178.9(4) . . . . ?
C3 C4 C9 C10 -0.9(6) . . . . ?
C4 C5 C6 C7 5.9(8) . . . . ?
C4 C5 C6 C11 178.0(4) . . . . ?
C4 C9 C10 F3 -179.8(4) . . . . ?
C4 C9 C10 C1 0.4(7) . . . . ?
C5 C4 C9 F2 3.5(6) . . . . ?
C5 C4 C9 C10 -176.3(4) . . . . ?
C5 C6 C7 C8 160.9(6) . . . . ?
C5 C6 C11 O1 -22.5(7) . . . . ?
C5 C6 C11 C12 -145.6(5) . . . . ?
C6 C7 C8 C12 -9.0(9) . . . . ?
C6 C11 C12 C8 -33.0(8) . . . . ?
C7 C6 C11 O1 151.1(4) . . . . ?
C7 C6 C11 C12 28.0(6) . . . . ?
C7 C8 C12 C11 26.3(9) . . . . ?
C9 C4 C5 C6 -137.6(5) . . . . ?
C10 C1 C2 F5 179.1(5) . . . . ?
C10 C1 C2 C3 -0.2(7) . . . . ?
C11 C6 C7 C8 -12.1(6) . . . . ?
